data_4123267
loop_
_publ_author_name
'Tsurumaki, Eiji'
'Sung, Jooyoung'
'Kim, Dongho'
'Osuka, Atsuhiro'

_publ_section_title
;
 Subporphyrinato Boron(III) Hydrides.
;
_journal_issue 3
_journal_name_full 'Journal of the American Chemical Society'
_journal_page_first 1056
_journal_page_last 1059
_journal_paper_doi 10.1021/ja5126269
_journal_volume 137
_journal_year 2015
_chemical_formula_moiety 'C33 H19 B Br3 N3'
_chemical_formula_sum 'C33 H19 B Br3 N3'
_chemical_formula_weight 708.05
_chemical_name_systematic
; 
 ? 
;
_space_group_IT_number 15
_symmetry_cell_setting monoclinic
_symmetry_Int_Tables_number 15
_symmetry_space_group_name_Hall '-C 2yc'
_symmetry_space_group_name_H-M 'C 1 2/c 1'
_atom_sites_solution_hydrogens geom
_atom_sites_solution_primary direct
_atom_sites_solution_secondary difmap
_audit_creation_method SHELXL-97
_cell_angle_alpha 90.00
_cell_angle_beta 94.880(11)
_cell_angle_gamma 90.00
_cell_formula_units_Z 8
_cell_length_a 32.250(12)
_cell_length_b 7.178(4)
_cell_length_c 23.146(8)
_cell_measurement_reflns_used 2499
_cell_measurement_temperature 273(2)
_cell_measurement_theta_max 68.2
_cell_measurement_theta_min 25.7
_cell_volume 5339(4)
_computing_structure_refinement 'SHELXL-97 (Sheldrick, 1997)'
_computing_structure_solution 'SHELXS-97 (Sheldrick, 1990)'
_diffrn_ambient_temperature 273(2)
_diffrn_detector_area_resol_mean 5.8140
_diffrn_measured_fraction_theta_full 0.978
_diffrn_measured_fraction_theta_max 0.978
_diffrn_measurement_device_type 'Rigaku XtaLAB P200'
_diffrn_measurement_method \w
_diffrn_radiation_monochromator graphite
_diffrn_radiation_source 'fine-focus sealed tube'
_diffrn_radiation_type CuK\a
_diffrn_radiation_wavelength 1.54187
_diffrn_reflns_av_R_equivalents 0.0410
_diffrn_reflns_av_sigmaI/netI 0.0331
_diffrn_reflns_limit_h_max 38
_diffrn_reflns_limit_h_min -38
_diffrn_reflns_limit_k_max 8
_diffrn_reflns_limit_k_min -8
_diffrn_reflns_limit_l_max 26
_diffrn_reflns_limit_l_min -27
_diffrn_reflns_number 17461
_diffrn_reflns_theta_full 66.96
_diffrn_reflns_theta_max 66.96
_diffrn_reflns_theta_min 6.57
_exptl_absorpt_coefficient_mu 5.835
_exptl_absorpt_correction_T_max 0.8922
_exptl_absorpt_correction_T_min 0.7591
_exptl_absorpt_correction_type multi-scan
_exptl_absorpt_process_details 'REQAB (Rigaku, 1998)'
_exptl_crystal_colour Red
_exptl_crystal_density_diffrn 1.762
_exptl_crystal_density_method 'not measured'
_exptl_crystal_description Prism
_exptl_crystal_F_000 2784
_exptl_crystal_size_max 0.05
_exptl_crystal_size_mid 0.05
_exptl_crystal_size_min 0.02
_refine_diff_density_max 1.186
_refine_diff_density_min -0.749
_refine_diff_density_rms 0.137
_refine_ls_extinction_method none
_refine_ls_goodness_of_fit_ref 0.997
_refine_ls_hydrogen_treatment mixed
_refine_ls_matrix_type full
_refine_ls_number_parameters 361
_refine_ls_number_reflns 4662
_refine_ls_number_restraints 0
_refine_ls_restrained_S_all 0.997
_refine_ls_R_factor_all 0.0620
_refine_ls_R_factor_gt 0.0579
_refine_ls_shift/su_max 0.021
_refine_ls_shift/su_mean 0.003
_refine_ls_structure_factor_coef Fsqd
_refine_ls_weighting_details 'calc w=1/[\s^2^(Fo^2^)+(0.0291P)^2^+158.4423P] where P=(Fo^2^+2Fc^2^)/3'
_refine_ls_weighting_scheme calc
_refine_ls_wR_factor_gt 0.1359
_refine_ls_wR_factor_ref 0.1381
_reflns_number_gt 4246
_reflns_number_total 4662
_reflns_threshold_expression >2sigma(I)
_cod_data_source_file ja5126269_si_004.cif
_cod_data_source_block 40517tsu
_cod_depositor_comments
;
The following automatic conversions were performed:

'_exptl_absorpt_correction_type' value 'Multi-scan' changed to
'multi-scan' according to
/home/saulius/struct/COD-crude-data--automatic-downloads/rss-feeds/ACS/lib/dictionaries/cif_core.dic
dictionary named 'cif_core.dic' version 2.4.2 from 2011-04-26.

Automatic conversion script
Id: cif_fix_values 2935 2014-11-11 08:27:57Z andrius 

 Adding full bibliography for 4123265--4123269.cif.
;
_cod_original_sg_symbol_H-M 'C 2/c'
_cod_database_code 4123267

loop_
_symmetry_equiv_pos_as_xyz
'x, y, z'
'-x, y, -z+1/2'
'x+1/2, y+1/2, z'
'-x+1/2, y+1/2, -z+1/2'
'-x, -y, -z'
'x, -y, z-1/2'
'-x+1/2, -y+1/2, -z'
'x+1/2, -y+1/2, z-1/2'

loop_
_atom_site_label
_atom_site_type_symbol
_atom_site_fract_x
_atom_site_fract_y
_atom_site_fract_z
_atom_site_U_iso_or_equiv
_atom_site_adp_type
_atom_site_occupancy
_atom_site_symmetry_multiplicity
_atom_site_calc_flag
_atom_site_refinement_flags
Br1 Br 0.01456(2) 0.10387(10) 0.08442(3) 0.0316(2) Uani 1 1 d .
Br2 Br 0.34408(2) -1.32401(10) -0.00692(3) 0.0321(2) Uani 1 1 d .
Br3 Br 0.05528(2) -1.56385(11) 0.49818(3) 0.0353(2) Uani 1 1 d .
N1 N 0.17167(16) -0.7784(7) 0.1780(2) 0.0233(11) Uani 1 1 d .
C5 C 0.0865(2) -0.1081(9) 0.1220(3) 0.0249(13) Uani 1 1 d .
H2 H 0.1014 -0.0025 0.1132 0.030 Uiso 1 1 calc R
C6 C 0.10889(19) -0.5927(9) 0.1784(3) 0.0223(13) Uani 1 1 d .
C7 C 0.0791(2) -1.4291(10) 0.4397(3) 0.0295(15) Uani 1 1 d .
C8 C 0.30543(19) -1.0462(9) 0.0573(3) 0.0258(14) Uani 1 1 d .
H3 H 0.3244 -0.9654 0.0425 0.031 Uiso 1 1 calc R
C9 C 0.0206(2) -0.2648(9) 0.1290(3) 0.0269(14) Uani 1 1 d .
H4 H -0.0083 -0.2621 0.1253 0.032 Uiso 1 1 calc R
C10 C 0.14510(19) -0.6483(9) 0.1521(3) 0.0246(13) Uani 1 1 d .
C11 C 0.2125(2) -1.3123(9) 0.2270(3) 0.0283(14) Uani 1 1 d .
H5 H 0.2308 -1.4008 0.2146 0.034 Uiso 1 1 calc R
N2 N 0.12426(17) -0.8314(8) 0.2493(2) 0.0257(12) Uani 1 1 d .
C13 C 0.0432(2) -0.1102(9) 0.1151(3) 0.0262(14) Uani 1 1 d .
C14 C 0.21814(19) -1.0256(9) 0.1551(3) 0.0232(13) Uani 1 1 d .
C15 C 0.2770(2) -0.9815(9) 0.0936(3) 0.0286(14) Uani 1 1 d .
H6 H 0.2769 -0.8556 0.1031 0.034 Uiso 1 1 calc R
C16 C 0.1018(2) -1.1420(10) 0.4016(3) 0.0297(15) Uani 1 1 d .
H7 H 0.1061 -1.0144 0.4056 0.036 Uiso 1 1 calc R
C17 C 0.0643(2) -0.8881(10) 0.2878(3) 0.0314(15) Uani 1 1 d .
H8 H 0.0443 -0.9401 0.3097 0.038 Uiso 1 1 calc R
C18 C 0.0969(2) -0.7045(9) 0.2250(3) 0.0275(14) Uani 1 1 d .
N3 N 0.17864(16) -1.0466(7) 0.2381(2) 0.0253(12) Uani 1 1 d .
C20 C 0.1119(2) -1.2268(10) 0.3511(3) 0.0278(14) Uani 1 1 d .
C21 C 0.0888(2) -1.5198(10) 0.3899(3) 0.0342(16) Uani 1 1 d .
H9 H 0.0842 -1.6472 0.3858 0.041 Uiso 1 1 calc R
C22 C 0.0416(2) -0.4237(9) 0.1485(3) 0.0260(14) Uani 1 1 d .
H10 H 0.0265 -0.5294 0.1565 0.031 Uiso 1 1 calc R
C23 C 0.2486(2) -1.2859(9) 0.1013(3) 0.0269(14) Uani 1 1 d .
H11 H 0.2296 -1.3667 0.1160 0.032 Uiso 1 1 calc R
C24 C 0.1889(2) -0.7532(9) 0.0876(3) 0.0273(14) Uani 1 1 d .
H12 H 0.2028 -0.7680 0.0542 0.033 Uiso 1 1 calc R
C25 C 0.3053(2) -1.2338(10) 0.0432(3) 0.0276(14) Uani 1 1 d .
C27 C 0.1289(2) -1.1148(10) 0.3051(3) 0.0295(15) Uani 1 1 d .
C28 C 0.1068(2) -0.9512(10) 0.2861(3) 0.0268(14) Uani 1 1 d .
C29 C 0.1865(2) -1.3355(10) 0.2696(3) 0.0284(14) Uani 1 1 d .
H13 H 0.1837 -1.4441 0.2909 0.034 Uiso 1 1 calc R
C31 C 0.20665(19) -1.1258(9) 0.2044(3) 0.0259(14) Uani 1 1 d .
C32 C 0.1067(2) -0.2691(9) 0.1427(3) 0.0252(13) Uani 1 1 d .
H14 H 0.1357 -0.2705 0.1474 0.030 Uiso 1 1 calc R
C33 C 0.24823(19) -1.1004(9) 0.1165(3) 0.0237(13) Uani 1 1 d .
C34 C 0.19693(19) -0.8554(9) 0.1401(3) 0.0245(13) Uani 1 1 d .
C36 C 0.15742(19) -0.6301(9) 0.0943(3) 0.0254(14) Uani 1 1 d .
H15 H 0.1459 -0.5483 0.0661 0.031 Uiso 1 1 calc R
C37 C 0.2769(2) -1.3555(10) 0.0642(3) 0.0296(15) Uani 1 1 d .
H16 H 0.2766 -1.4807 0.0539 0.036 Uiso 1 1 calc R
C38 C 0.08469(19) -0.4296(9) 0.1565(3) 0.0237(13) Uani 1 1 d .
C39 C 0.0586(2) -0.7374(10) 0.2512(3) 0.0320(15) Uani 1 1 d .
H17 H 0.0343 -0.6685 0.2446 0.038 Uiso 1 1 calc R
C45 C 0.1642(2) -1.1668(10) 0.2766(3) 0.0280(14) Uani 1 1 d .
C47 C 0.0856(2) -1.2376(9) 0.4468(3) 0.0271(14) Uani 1 1 d .
H18 H 0.0794 -1.1766 0.4804 0.032 Uiso 1 1 calc R
C49 C 0.1055(2) -1.4190(10) 0.3461(3) 0.0334(16) Uani 1 1 d .
H19 H 0.1126 -1.4805 0.3129 0.040 Uiso 1 1 calc R
B1 B 0.1695(2) -0.8411(10) 0.2393(3) 0.0257(15) Uani 1 1 d .
H1 H 0.1877 -0.7711 0.2676 0.031 Uiso 1 1 calc R

loop_
_atom_site_aniso_label
_atom_site_aniso_U_11
_atom_site_aniso_U_22
_atom_site_aniso_U_33
_atom_site_aniso_U_23
_atom_site_aniso_U_13
_atom_site_aniso_U_12
Br1 0.0377(4) 0.0248(4) 0.0325(4) 0.0025(3) 0.0047(3) 0.0082(3)
Br2 0.0322(4) 0.0328(4) 0.0324(4) 0.0017(3) 0.0084(3) 0.0087(3)
Br3 0.0356(4) 0.0401(4) 0.0307(4) 0.0073(3) 0.0068(3) -0.0040(3)
N1 0.024(3) 0.022(3) 0.024(3) 0.001(2) 0.003(2) -0.001(2)
C5 0.035(3) 0.017(3) 0.023(3) -0.003(2) 0.003(3) -0.001(3)
C6 0.024(3) 0.020(3) 0.023(3) 0.002(2) 0.001(2) 0.004(2)
C7 0.027(3) 0.037(4) 0.025(3) 0.004(3) 0.001(3) 0.001(3)
C8 0.021(3) 0.029(3) 0.027(3) 0.004(3) 0.002(3) -0.003(3)
C9 0.027(3) 0.029(4) 0.024(3) -0.004(3) 0.003(3) 0.005(3)
C10 0.022(3) 0.023(3) 0.029(3) 0.002(3) 0.002(3) 0.002(3)
C11 0.034(4) 0.023(3) 0.028(3) 0.000(3) 0.003(3) 0.004(3)
N2 0.031(3) 0.025(3) 0.022(3) 0.000(2) 0.004(2) 0.006(2)
C13 0.035(4) 0.022(3) 0.022(3) -0.003(3) 0.003(3) 0.005(3)
C14 0.027(3) 0.021(3) 0.022(3) -0.001(2) 0.001(3) 0.003(3)
C15 0.028(3) 0.022(3) 0.035(4) 0.002(3) 0.001(3) 0.005(3)
C16 0.036(4) 0.024(3) 0.029(4) -0.001(3) 0.002(3) -0.001(3)
C17 0.035(4) 0.035(4) 0.025(3) 0.000(3) 0.009(3) 0.003(3)
C18 0.029(3) 0.026(3) 0.028(3) 0.001(3) 0.004(3) 0.002(3)
N3 0.028(3) 0.022(3) 0.026(3) 0.004(2) 0.006(2) 0.001(2)
C20 0.032(3) 0.029(4) 0.022(3) 0.002(3) -0.001(3) 0.003(3)
C21 0.047(4) 0.022(3) 0.033(4) -0.001(3) -0.001(3) 0.002(3)
C22 0.027(3) 0.019(3) 0.032(3) 0.000(3) 0.001(3) 0.000(3)
C23 0.029(3) 0.024(3) 0.027(3) 0.002(3) 0.002(3) -0.004(3)
C24 0.031(3) 0.025(3) 0.027(3) 0.007(3) 0.007(3) -0.001(3)
C25 0.024(3) 0.032(4) 0.026(3) 0.008(3) -0.002(3) 0.008(3)
C27 0.036(4) 0.030(4) 0.023(3) -0.001(3) 0.004(3) -0.001(3)
C28 0.029(3) 0.032(4) 0.019(3) 0.003(3) 0.005(3) 0.003(3)
C29 0.037(4) 0.027(3) 0.021(3) 0.005(3) 0.002(3) 0.004(3)
C31 0.025(3) 0.029(3) 0.023(3) 0.000(3) -0.001(3) 0.004(3)
C32 0.023(3) 0.025(3) 0.027(3) 0.000(3) 0.002(3) 0.005(3)
C33 0.020(3) 0.025(3) 0.027(3) 0.001(3) 0.005(2) 0.003(3)
C34 0.022(3) 0.025(3) 0.027(3) -0.005(3) 0.004(3) -0.002(3)
C36 0.025(3) 0.027(3) 0.024(3) 0.006(3) 0.002(3) 0.001(3)
C37 0.031(3) 0.027(4) 0.031(4) -0.004(3) 0.003(3) 0.002(3)
C38 0.026(3) 0.024(3) 0.021(3) -0.001(3) 0.001(2) 0.002(3)
C39 0.027(3) 0.038(4) 0.031(4) 0.005(3) 0.005(3) 0.003(3)
C45 0.034(4) 0.027(3) 0.022(3) 0.002(3) 0.001(3) -0.002(3)
C47 0.028(3) 0.026(3) 0.029(3) -0.004(3) 0.008(3) -0.002(3)
C49 0.049(4) 0.032(4) 0.020(3) -0.004(3) 0.008(3) -0.004(3)
B1 0.034(4) 0.022(4) 0.021(4) 0.000(3) 0.000(3) 0.004(3)

loop_
_atom_type_symbol
_atom_type_description
_atom_type_scat_dispersion_real
_atom_type_scat_dispersion_imag
_atom_type_scat_source
C C 0.0181 0.0091 'International Tables Vol C Tables 4.2.6.8 and 6.1.1.4'
H H 0.0000 0.0000 'International Tables Vol C Tables 4.2.6.8 and 6.1.1.4'
B B 0.0090 0.0039 'International Tables Vol C Tables 4.2.6.8 and 6.1.1.4'
Br Br -0.6763 1.2805 'International Tables Vol C Tables 4.2.6.8 and 6.1.1.4'
N N 0.0311 0.0180 'International Tables Vol C Tables 4.2.6.8 and 6.1.1.4'

loop_
_geom_angle_atom_site_label_1
_geom_angle_atom_site_label_2
_geom_angle_atom_site_label_3
_geom_angle
C10 N1 C34 112.4(5)
C10 N1 B1 122.8(5)
C34 N1 B1 124.5(5)
C32 C5 C13 117.9(6)
C32 C5 H2 121.1
C13 C5 H2 121.1
C10 C6 C18 116.9(6)
C10 C6 C38 120.5(6)
C18 C6 C38 122.6(6)
C21 C7 C47 121.2(6)
C21 C7 Br3 119.6(5)
C47 C7 Br3 119.3(5)
C15 C8 C25 118.9(6)
C15 C8 H3 120.5
C25 C8 H3 120.5
C13 C9 C22 119.0(6)
C13 C9 H4 120.5
C22 C9 H4 120.5
N1 C10 C6 120.7(6)
N1 C10 C36 104.9(5)
C6 C10 C36 132.7(6)
C29 C11 C31 107.9(6)
C29 C11 H5 126.0
C31 C11 H5 126.0
C18 N2 C28 113.2(5)
C18 N2 B1 125.1(6)
C28 N2 B1 121.7(5)
C9 C13 C5 121.8(6)
C9 C13 Br1 119.2(5)
C5 C13 Br1 119.1(5)
C31 C14 C34 118.4(6)
C31 C14 C33 122.1(6)
C34 C14 C33 119.3(6)
C8 C15 C33 121.6(6)
C8 C15 H6 119.2
C33 C15 H6 119.2
C47 C16 C20 123.3(6)
C47 C16 H7 118.3
C20 C16 H7 118.3
C39 C17 C28 107.8(6)
C39 C17 H8 126.1
C28 C17 H8 126.1
N2 C18 C6 118.8(6)
N2 C18 C39 105.4(6)
C6 C18 C39 135.3(6)
C45 N3 C31 113.1(6)
C45 N3 B1 122.4(6)
C31 N3 B1 123.9(6)
C16 C20 C49 117.6(6)
C16 C20 C27 119.9(6)
C49 C20 C27 122.5(6)
C7 C21 C49 119.5(7)
C7 C21 H9 120.2
C49 C21 H9 120.2
C38 C22 C9 121.8(6)
C38 C22 H10 119.1
C9 C22 H10 119.1
C33 C23 C37 121.6(6)
C33 C23 H11 119.2
C37 C23 H11 119.2
C36 C24 C34 108.6(6)
C36 C24 H12 125.7
C34 C24 H12 125.7
C37 C25 C8 121.3(6)
C37 C25 Br2 119.4(5)
C8 C25 Br2 119.3(5)
C28 C27 C45 118.3(6)
C28 C27 C20 117.8(6)
C45 C27 C20 123.8(6)
N2 C28 C27 119.4(6)
N2 C28 C17 105.1(6)
C27 C28 C17 134.3(6)
C11 C29 C45 109.0(6)
C11 C29 H13 125.5
C45 C29 H13 125.5
N3 C31 C14 118.5(6)
N3 C31 C11 104.5(6)
C14 C31 C11 136.4(6)
C5 C32 C38 121.8(6)
C5 C32 H14 119.1
C38 C32 H14 119.1
C23 C33 C15 118.2(6)
C23 C33 C14 121.8(6)
C15 C33 C14 120.0(6)
N1 C34 C24 105.4(6)
N1 C34 C14 119.3(6)
C24 C34 C14 134.2(6)
C24 C36 C10 108.3(6)
C24 C36 H15 125.8
C10 C36 H15 125.8
C25 C37 C23 118.5(6)
C25 C37 H16 120.8
C23 C37 H16 120.8
C22 C38 C32 117.7(6)
C22 C38 C6 124.5(6)
C32 C38 C6 117.8(5)
C17 C39 C18 108.4(6)
C17 C39 H17 125.8
C18 C39 H17 125.8
N3 C45 C27 118.4(6)
N3 C45 C29 105.3(6)
C27 C45 C29 135.3(6)
C16 C47 C7 117.4(6)
C16 C47 H18 121.3
C7 C47 H18 121.3
C20 C49 C21 121.0(6)
C20 C49 H19 119.5
C21 C49 H19 119.5
N2 B1 N3 104.0(6)
N2 B1 N1 105.0(5)
N3 B1 N1 104.7(5)
N2 B1 H1 114.0
N3 B1 H1 114.0
N1 B1 H1 114.0

loop_
_geom_bond_atom_site_label_1
_geom_bond_atom_site_label_2
_geom_bond_distance
Br1 C13 1.899(6)
Br2 C25 1.891(7)
Br3 C7 1.879(7)
N1 C10 1.370(8)
N1 C34 1.365(8)
N1 B1 1.495(9)
C5 C32 1.392(9)
C5 C13 1.390(9)
C5 H2 0.9300
C6 C10 1.419(9)
C6 C18 1.423(9)
C6 C38 1.473(8)
C7 C21 1.383(10)
C7 C47 1.398(10)
C8 C15 1.375(9)
C8 C25 1.386(10)
C8 H3 0.9300
C9 C13 1.381(10)
C9 C22 1.383(9)
C9 H4 0.9300
C10 C36 1.435(9)
C11 C29 1.357(10)
C11 C31 1.444(9)
C11 H5 0.9300
N2 C18 1.358(8)
N2 C28 1.365(8)
N2 B1 1.498(9)
C14 C31 1.424(9)
C14 C34 1.429(9)
C14 C33 1.475(9)
C15 C33 1.398(9)
C15 H6 0.9300
C16 C47 1.389(9)
C16 C20 1.381(9)
C16 H7 0.9300
C17 C39 1.376(10)
C17 C28 1.449(9)
C17 H8 0.9300
C18 C39 1.440(9)
N3 C45 1.349(8)
N3 C31 1.367(8)
N3 B1 1.505(9)
C20 C49 1.398(10)
C20 C27 1.476(9)
C21 C49 1.392(10)
C21 H9 0.9300
C22 C38 1.386(9)
C22 H10 0.9300
C23 C33 1.378(9)
C23 C37 1.397(9)
C23 H11 0.9300
C24 C36 1.365(9)
C24 C34 1.424(9)
C24 H12 0.9300
C25 C37 1.384(10)
C27 C28 1.423(10)
C27 C45 1.417(10)
C29 C45 1.424(10)
C29 H13 0.9300
C32 C38 1.405(9)
C32 H14 0.9300
C36 H15 0.9300
C37 H16 0.9300
C39 H17 0.9300
C47 H18 0.9300
C49 H19 0.9300
B1 H1 0.9800

loop_
_geom_torsion_atom_site_label_1
_geom_torsion_atom_site_label_2
_geom_torsion_atom_site_label_3
_geom_torsion_atom_site_label_4
_geom_torsion
C34 N1 C10 C6 161.4(6)
B1 N1 C10 C6 -12.5(9)
C34 N1 C10 C36 -5.6(7)
B1 N1 C10 C36 -179.5(6)
C18 C6 C10 N1 -13.2(9)
C38 C6 C10 N1 168.7(6)
C18 C6 C10 C36 149.6(7)
C38 C6 C10 C36 -28.5(11)
C22 C9 C13 C5 -2.2(10)
C22 C9 C13 Br1 176.7(5)
C32 C5 C13 C9 1.2(9)
C32 C5 C13 Br1 -177.7(5)
C25 C8 C15 C33 0.2(10)
C28 N2 C18 C6 -169.3(6)
B1 N2 C18 C6 12.3(10)
C28 N2 C18 C39 3.9(8)
B1 N2 C18 C39 -174.6(6)
C10 C6 C18 N2 13.4(9)
C38 C6 C18 N2 -168.6(6)
C10 C6 C18 C39 -157.2(8)
C38 C6 C18 C39 20.8(12)
C47 C16 C20 C49 -0.5(10)
C47 C16 C20 C27 179.8(6)
C47 C7 C21 C49 0.2(11)
Br3 C7 C21 C49 178.5(5)
C13 C9 C22 C38 2.4(10)
C15 C8 C25 C37 0.9(10)
C15 C8 C25 Br2 179.7(5)
C16 C20 C27 C28 -51.0(9)
C49 C20 C27 C28 129.2(7)
C16 C20 C27 C45 133.0(7)
C49 C20 C27 C45 -46.8(10)
C18 N2 C28 C27 166.6(6)
B1 N2 C28 C27 -14.9(9)
C18 N2 C28 C17 -3.2(7)
B1 N2 C28 C17 175.3(6)
C45 C27 C28 N2 -12.2(9)
C20 C27 C28 N2 171.5(6)
C45 C27 C28 C17 154.0(7)
C20 C27 C28 C17 -22.3(11)
C39 C17 C28 N2 1.1(8)
C39 C17 C28 C27 -166.4(7)
C31 C11 C29 C45 -1.2(8)
C45 N3 C31 C14 168.2(6)
B1 N3 C31 C14 -20.7(9)
C45 N3 C31 C11 -4.3(7)
B1 N3 C31 C11 166.8(6)
C34 C14 C31 N3 -5.9(9)
C33 C14 C31 N3 179.8(6)
C34 C14 C31 C11 163.5(7)
C33 C14 C31 C11 -10.7(12)
C29 C11 C31 N3 3.3(7)
C29 C11 C31 C14 -167.2(7)
C13 C5 C32 C38 -0.3(9)
C37 C23 C33 C15 0.3(10)
C37 C23 C33 C14 179.3(6)
C8 C15 C33 C23 -0.8(10)
C8 C15 C33 C14 -179.8(6)
C31 C14 C33 C23 39.6(9)
C34 C14 C33 C23 -134.6(7)
C31 C14 C33 C15 -141.4(6)
C34 C14 C33 C15 44.4(9)
C10 N1 C34 C24 6.3(7)
B1 N1 C34 C24 -179.9(6)
C10 N1 C34 C14 -163.1(6)
B1 N1 C34 C14 10.7(9)
C36 C24 C34 N1 -4.4(7)
C36 C24 C34 C14 162.7(7)
C31 C14 C34 N1 10.8(9)
C33 C14 C34 N1 -174.7(6)
C31 C14 C34 C24 -154.9(7)
C33 C14 C34 C24 19.5(11)
C34 C24 C36 C10 1.2(8)
N1 C10 C36 C24 2.5(7)
C6 C10 C36 C24 -162.3(7)
C8 C25 C37 C23 -1.3(10)
Br2 C25 C37 C23 179.9(5)
C33 C23 C37 C25 0.7(10)
C9 C22 C38 C32 -1.6(10)
C9 C22 C38 C6 178.5(6)
C5 C32 C38 C22 0.5(9)
C5 C32 C38 C6 -179.6(6)
C10 C6 C38 C22 136.6(7)
C18 C6 C38 C22 -41.4(10)
C10 C6 C38 C32 -43.3(9)
C18 C6 C38 C32 138.7(6)
C28 C17 C39 C18 1.1(8)
N2 C18 C39 C17 -3.0(8)
C6 C18 C39 C17 168.5(7)
C31 N3 C45 C27 -166.7(6)
B1 N3 C45 C27 22.1(9)
C31 N3 C45 C29 3.6(7)
B1 N3 C45 C29 -167.6(6)
C28 C27 C45 N3 8.7(9)
C20 C27 C45 N3 -175.3(6)
C28 C27 C45 C29 -157.9(7)
C20 C27 C45 C29 18.1(12)
C11 C29 C45 N3 -1.3(8)
C11 C29 C45 C27 166.5(7)
C20 C16 C47 C7 -0.6(10)
C21 C7 C47 C16 0.7(10)
Br3 C7 C47 C16 -177.7(5)
C16 C20 C49 C21 1.4(11)
C27 C20 C49 C21 -178.9(7)
C7 C21 C49 C20 -1.3(11)
C18 N2 B1 N3 -142.8(6)
C28 N2 B1 N3 38.9(8)
C18 N2 B1 N1 -33.1(8)
C28 N2 B1 N1 148.6(6)
C45 N3 B1 N2 -43.2(8)
C31 N3 B1 N2 146.6(6)
C45 N3 B1 N1 -153.1(6)
C31 N3 B1 N1 36.6(8)
C10 N1 B1 N2 32.6(8)
C34 N1 B1 N2 -140.6(6)
C10 N1 B1 N3 141.8(6)
C34 N1 B1 N3 -31.3(8)
